data_4307800
loop_
_publ_author_name
'Ewa Szajna-Fuller'
'Gajendrasingh K. Ingle'
'Rex W. Watkins'
'Atta M. Arif'
'Lisa M. Berreau'

_publ_section_title
;
Amide Hydrolysis Reactivity of a N4O-Ligated Zinc Complex: Comparison of
Kinetic and Themodynamic Parameters with Those of the Corresponding Amide
Methanolysis Reaction
;
_journal_name_full 'Inorganic Chemistry'
_journal_page_first 2353
_journal_page_last 2355
_journal_paper_doi 10.1021/ic0622813
_journal_volume 46
_journal_year 2007
_chemical_formula_moiety '4(C23 H28 N5 O2 Zn),4(O4 Cl),(H2 O)'
_chemical_formula_sum 'C46 H57 Cl2 N10 O12.5 Zn2'
_chemical_formula_weight 1151.66
_chemical_name_systematic
; 
 ? 
;
_space_group_IT_number 15
_symmetry_cell_setting monoclinic
_symmetry_space_group_name_Hall '-C 2yc'
_symmetry_space_group_name_H-M 'C 1 2/c 1'
_atom_sites_solution_hydrogens geom
_atom_sites_solution_primary direct
_atom_sites_solution_secondary difmap
_audit_creation_method SHELXL-97
_cell_angle_alpha 90.00
_cell_angle_beta 102.2821(8)
_cell_angle_gamma 90.00
_cell_formula_units_Z 8
_cell_length_a 26.2799(6)
_cell_length_b 14.0668(2)
_cell_length_c 28.5669(5)
_cell_measurement_reflns_used 10840
_cell_measurement_temperature 150(1)
_cell_measurement_theta_max 27.485
_cell_measurement_theta_min 1.018
_cell_volume 10318.7(3)
_computing_cell_refinement DENZO-SMN
_computing_data_collection 'Nonius COLLECT'
_computing_data_reduction DENZO-SMN
_computing_molecular_graphics 'WinGX, Ortep3'
_computing_structure_refinement 'SHELXL-97 (Sheldrick, 1997)'
_computing_structure_solution SIR97
_diffrn_ambient_temperature 150(1)
_diffrn_measured_fraction_theta_full 0.988
_diffrn_measured_fraction_theta_max 0.988
_diffrn_measurement_device_type 'Nonius KappaCCD Diffractometer'
_diffrn_measurement_method 'Phi plus Omega scan'
_diffrn_radiation_monochromator graphite
_diffrn_radiation_source 'fine-focus sealed tube'
_diffrn_radiation_type MoK\a
_diffrn_radiation_wavelength 0.71073
_diffrn_reflns_av_R_equivalents 0.0278
_diffrn_reflns_av_sigmaI/netI 0.0467
_diffrn_reflns_limit_h_max 34
_diffrn_reflns_limit_h_min -33
_diffrn_reflns_limit_k_max 13
_diffrn_reflns_limit_k_min -18
_diffrn_reflns_limit_l_max 37
_diffrn_reflns_limit_l_min -37
_diffrn_reflns_number 20555
_diffrn_reflns_theta_full 27.50
_diffrn_reflns_theta_max 27.50
_diffrn_reflns_theta_min 1.46
_exptl_absorpt_coefficient_mu 1.104
_exptl_absorpt_correction_T_max 0.8519
_exptl_absorpt_correction_T_min 0.7329
_exptl_absorpt_correction_type multi-scan
_exptl_absorpt_process_details 'DENZO-SMN (Otwinowski & Minor, 1997)'
_exptl_crystal_colour colorless
_exptl_crystal_density_diffrn 1.483
_exptl_crystal_density_method 'not measured'
_exptl_crystal_description prism
_exptl_crystal_F_000 4776
_exptl_crystal_size_max 0.30
_exptl_crystal_size_mid 0.25
_exptl_crystal_size_min 0.15
_refine_diff_density_max 1.630
_refine_diff_density_min -1.107
_refine_diff_density_rms 0.079
_refine_ls_extinction_method none
_refine_ls_goodness_of_fit_ref 1.028
_refine_ls_hydrogen_treatment mixed
_refine_ls_matrix_type full
_refine_ls_number_parameters 720
_refine_ls_number_reflns 11726
_refine_ls_number_restraints 1
_refine_ls_restrained_S_all 1.028
_refine_ls_R_factor_all 0.0811
_refine_ls_R_factor_gt 0.0504
_refine_ls_shift/su_max 0.001
_refine_ls_shift/su_mean 0.000
_refine_ls_structure_factor_coef Fsqd
_refine_ls_weighting_details 'calc w=1/[\s^2^(Fo^2^)+(0.0451P)^2^+37.7507P] where P=(Fo^2^+2Fc^2^)/3'
_refine_ls_weighting_scheme calc
_refine_ls_wR_factor_gt 0.1130
_refine_ls_wR_factor_ref 0.1313
_reflns_number_gt 8416
_reflns_number_total 11726
_reflns_threshold_expression >2sigma(I)
_cod_data_source_file ic0622813si20061130_074239.cif
_cod_data_source_block usu121
_cod_depositor_comments
;
The following automatic conversions were performed:
'_exptl_absorpt_correction_type' value 'Multi-scan' changed to
'multi-scan' according to
'/home/saulius/struct/CIF-dictionaries/cif_core.dic' dictionary named
'cif_core.dic' version 2.4.1 from 2010-06-29.

Automatic conversion script
Id: cif_fix_enum 1527 2010-12-29 10:47:43Z saulius 
;
_cod_original_formula_sum 'C46 H57 Cl2 N10 O12.50 Zn2'
_cod_database_code 4307800

loop_
_symmetry_equiv_pos_as_xyz
'x, y, z'
'-x, y, -z+1/2'
'x+1/2, y+1/2, z'
'-x+1/2, y+1/2, -z+1/2'
'-x, -y, -z'
'x, -y, z-1/2'
'-x+1/2, -y+1/2, -z'
'x+1/2, -y+1/2, z-1/2'

loop_
_atom_site_label
_atom_site_type_symbol
_atom_site_fract_x
_atom_site_fract_y
_atom_site_fract_z
_atom_site_U_iso_or_equiv
_atom_site_adp_type
_atom_site_occupancy
_atom_site_symmetry_multiplicity
_atom_site_calc_flag
_atom_site_refinement_flags
_atom_site_disorder_assembly
_atom_site_disorder_group
Zn1 Zn 0.112137(14) 0.26793(3) 0.473910(12) 0.03084(10) Uani 1 1 d . . .
Zn2 Zn 0.358197(15) 0.06908(3) 0.214698(15) 0.03530(11) Uani 1 1 d . . .
Cl1 Cl 0.08804(4) 0.13691(7) 0.18658(3) 0.0425(2) Uani 1 1 d . . .
Cl2 Cl 0.40564(4) 0.32224(7) 0.03103(3) 0.0437(2) Uani 1 1 d . . .
O1 O 0.16876(9) 0.36302(17) 0.48975(8) 0.0376(5) Uani 1 1 d . . .
O1A O 0.31879(9) -0.00646(17) 0.25248(8) 0.0378(5) Uani 1 1 d . . .
O2 O 0.14273(10) 0.40294(18) 0.55635(9) 0.0422(6) Uani 1 1 d . . .
O2A O 0.29138(9) -0.10706(17) 0.19287(8) 0.0358(5) Uani 1 1 d . . .
O3 O 0.13622(14) 0.0947(3) 0.20809(11) 0.0845(12) Uani 1 1 d . A .
O4 O 0.05333(16) 0.0642(3) 0.16306(15) 0.0911(12) Uani 1 1 d . A .
O5 O 0.0625(2) 0.1761(4) 0.22144(13) 0.0730(18) Uani 0.826(9) 1 d P A 1
O6 O 0.09378(15) 0.2082(4) 0.15222(16) 0.0636(14) Uani 0.826(9) 1 d P A 1
O7 O 0.41362(11) 0.3845(2) -0.00646(10) 0.0580(8) Uani 1 1 d . A .
O8 O 0.4061(5) 0.2282(4) 0.0163(2) 0.153(4) Uani 0.826(9) 1 d P A 1
O9 O 0.3583(2) 0.3435(5) 0.0431(3) 0.123(3) Uani 0.826(9) 1 d P A 1
O10 O 0.4453(2) 0.3338(6) 0.07089(18) 0.109(3) Uani 0.826(9) 1 d P A 1
O11 O 0.0000 0.0040(4) 0.2500 0.0879(18) Uani 1 2 d S . .
N1 N 0.18068(14) 0.3161(3) 0.39396(13) 0.0508(9) Uani 1 1 d . . .
N1A N 0.36768(15) 0.0908(3) 0.33467(13) 0.0533(9) Uani 1 1 d . . .
N2 N 0.12496(11) 0.2024(2) 0.41211(9) 0.0347(6) Uani 1 1 d . . .
N2A N 0.38819(11) 0.1719(2) 0.26981(12) 0.0435(7) Uani 1 1 d . . .
N3 N 0.04804(11) 0.1654(2) 0.46122(9) 0.0405(7) Uani 1 1 d . . .
N3A N 0.40164(12) 0.1643(2) 0.17600(13) 0.0498(8) Uani 1 1 d . . .
N4 N 0.04854(11) 0.3594(2) 0.45310(10) 0.0422(7) Uani 1 1 d . . .
N4A N 0.29913(12) 0.1146(2) 0.15796(11) 0.0398(7) Uani 1 1 d . . .
N5 N 0.12978(10) 0.18428(19) 0.53580(9) 0.0298(6) Uani 1 1 d . . .
N5A N 0.41704(10) -0.02052(19) 0.20033(10) 0.0335(6) Uani 1 1 d . . .
C1 C 0.22092(15) 0.4756(3) 0.54124(15) 0.0451(9) Uani 1 1 d . . .
C1A C 0.26021(14) -0.1288(3) 0.26589(13) 0.0398(8) Uani 1 1 d D . .
C2 C 0.2483(3) 0.4562(6) 0.5940(2) 0.088(3) Uani 0.835(10) 1 d P B 1
H2A H 0.2792 0.4967 0.6028 0.133 Uiso 0.835(10) 1 calc PR B 1
H2B H 0.2588 0.3893 0.5977 0.133 Uiso 0.835(10) 1 calc PR B 1
H2C H 0.2243 0.4703 0.6151 0.133 Uiso 0.835(10) 1 calc PR B 1
C2A C 0.2949(2) -0.1484(3) 0.31500(15) 0.0626(12) Uani 1 1 d . B .
H2A1 H 0.2736 -0.1734 0.3365 0.094 Uiso 1 1 calc R . .
H2A2 H 0.3117 -0.0893 0.3282 0.094 Uiso 1 1 calc R . .
H2A3 H 0.3215 -0.1952 0.3117 0.094 Uiso 1 1 calc R . .
C3 C 0.2011(3) 0.5752(4) 0.5376(4) 0.110(4) Uani 0.835(10) 1 d P B 1
H3A H 0.2306 0.6194 0.5443 0.164 Uiso 0.835(10) 1 calc PR B 1
H3B H 0.1791 0.5851 0.5609 0.164 Uiso 0.835(10) 1 calc PR B 1
H3C H 0.1806 0.5866 0.5052 0.164 Uiso 0.835(10) 1 calc PR B 1
C3A C 0.2188(3) -0.0573(5) 0.2749(3) 0.066(2) Uani 0.835(10) 1 d P B 1
H3A1 H 0.1945 -0.0434 0.2446 0.099 Uiso 0.835(10) 1 calc PR B 1
H3A2 H 0.2360 0.0016 0.2882 0.099 Uiso 0.835(10) 1 calc PR B 1
H3A3 H 0.1997 -0.0846 0.2976 0.099 Uiso 0.835(10) 1 calc PR B 1
C4 C 0.2600(3) 0.4563(6) 0.5107(4) 0.096(3) Uani 0.835(10) 1 d P B 1
H4A H 0.2435 0.4658 0.4769 0.144 Uiso 0.835(10) 1 calc PR B 1
H4B H 0.2724 0.3906 0.5156 0.144 Uiso 0.835(10) 1 calc PR B 1
H4C H 0.2895 0.5000 0.5197 0.144 Uiso 0.835(10) 1 calc PR B 1
C4A C 0.2378(7) -0.2212(8) 0.2432(6) 0.073(5) Uani 0.835(10) 1 d P B 1
H4A1 H 0.2156 -0.2499 0.2629 0.110 Uiso 0.835(10) 1 calc PR B 1
H4A2 H 0.2662 -0.2649 0.2410 0.110 Uiso 0.835(10) 1 calc PR B 1
H4A3 H 0.2170 -0.2085 0.2110 0.110 Uiso 0.835(10) 1 calc PR B 1
C5 C 0.17370(13) 0.4094(2) 0.52946(12) 0.0347(7) Uani 1 1 d . B .
C5A C 0.29231(12) -0.0796(2) 0.23388(11) 0.0300(7) Uani 1 1 d . B .
C6 C 0.15298(13) 0.2367(3) 0.38171(11) 0.0368(8) Uani 1 1 d . . .
C6A C 0.39099(14) 0.1623(3) 0.31727(14) 0.0425(9) Uani 1 1 d . . .
C7 C 0.15384(15) 0.1891(3) 0.33838(13) 0.0463(10) Uani 1 1 d . . .
H7 H 0.1744 0.2131 0.3174 0.056 Uiso 1 1 calc R . .
C7A C 0.42003(16) 0.2299(3) 0.34947(18) 0.0605(12) Uani 1 1 d . . .
H7A H 0.4230 0.2235 0.3830 0.073 Uiso 1 1 calc R . .
C8 C 0.12513(17) 0.1085(3) 0.32668(13) 0.0514(10) Uani 1 1 d . . .
H8 H 0.1254 0.0763 0.2975 0.062 Uiso 1 1 calc R . .
C8A C 0.4432 0.3031(3) 0.3317 0.0754(16) Uani 1 1 d . . .
H8A H 0.4631 0.3472 0.3533 0.090 Uiso 1 1 calc R . .
C9 C 0.09542(17) 0.0737(3) 0.35787(13) 0.0491(10) Uani 1 1 d . . .
H9 H 0.0748 0.0181 0.3502 0.059 Uiso 1 1 calc R . .
C9A C 0.43896(17) 0.3160(3) 0.2828(2) 0.0699(15) Uani 1 1 d . . .
H9A H 0.4546 0.3685 0.2704 0.084 Uiso 1 1 calc R . .
C10 C 0.09664(14) 0.1215(3) 0.40003(12) 0.0402(8) Uani 1 1 d . . .
C10A C 0.41035(16) 0.2473(3) 0.25289(18) 0.0539(11) Uani 1 1 d . . .
C11 C 0.06732(16) 0.0859(3) 0.43651(13) 0.0472(10) Uani 1 1 d . . .
H11A H 0.0376 0.0464 0.4203 0.057 Uiso 1 1 calc R . .
H11B H 0.0906 0.0456 0.4603 0.057 Uiso 1 1 calc R . .
C11A C 0.40032(16) 0.2582(3) 0.20025(19) 0.0599(13) Uani 1 1 d . . .
H11C H 0.4269 0.3007 0.1917 0.072 Uiso 1 1 calc R . .
H11D H 0.3658 0.2880 0.1888 0.072 Uiso 1 1 calc R . .
C12 C 0.00167(14) 0.2117(3) 0.43148(13) 0.0508(11) Uani 1 1 d . . .
H12A H -0.0301 0.1844 0.4395 0.061 Uiso 1 1 calc R . .
H12B H 0.0006 0.1984 0.3973 0.061 Uiso 1 1 calc R . .
C12A C 0.37405(17) 0.1598(4) 0.12609(18) 0.0682(14) Uani 1 1 d . . .
H12C H 0.3852 0.1024 0.1109 0.082 Uiso 1 1 calc R . .
H12D H 0.3831 0.2162 0.1088 0.082 Uiso 1 1 calc R . .
C13 C 0.00198(14) 0.3174(3) 0.43913(12) 0.0475(10) Uani 1 1 d . . .
C13A C 0.31530(16) 0.1566(3) 0.12181(15) 0.0520(10) Uani 1 1 d . . .
C14 C -0.04392(16) 0.3706(4) 0.42958(13) 0.0654(14) Uani 1 1 d . . .
H14 H -0.0768 0.3401 0.4210 0.078 Uiso 1 1 calc R . .
C14A C 0.28022(19) 0.1915(3) 0.08195(16) 0.0636(12) Uani 1 1 d . . .
H14A H 0.2924 0.2222 0.0568 0.076 Uiso 1 1 calc R . .
C15 C -0.0405(2) 0.4684(5) 0.43290(15) 0.0784(18) Uani 1 1 d . . .
H15 H -0.0713 0.5058 0.4269 0.094 Uiso 1 1 calc R . .
C15A C 0.22744(18) 0.1806(3) 0.07949(16) 0.0571(11) Uani 1 1 d . . .
H15A H 0.2029 0.2023 0.0522 0.069 Uiso 1 1 calc R . .
C16 C 0.0075(2) 0.5115(4) 0.44489(14) 0.0695(15) Uani 1 1 d . . .
H16 H 0.0104 0.5789 0.4457 0.083 Uiso 1 1 calc R . .
C16A C 0.21096(16) 0.1384(3) 0.11681(14) 0.0453(9) Uani 1 1 d . . .
H16A H 0.1748 0.1310 0.1160 0.054 Uiso 1 1 calc R . .
C17 C 0.05140(18) 0.4550(3) 0.45567(13) 0.0529(11) Uani 1 1 d . . .
H17 H 0.0846 0.4843 0.4652 0.064 Uiso 1 1 calc R . .
C17A C 0.24757(14) 0.1066(2) 0.15568(13) 0.0383(8) Uani 1 1 d . . .
H17A H 0.2360 0.0782 0.1817 0.046 Uiso 1 1 calc R . .
C18 C 0.03977(14) 0.1366(3) 0.50861(12) 0.0438(9) Uani 1 1 d . . .
H18A H 0.0212 0.0750 0.5059 0.053 Uiso 1 1 calc R . .
H18B H 0.0179 0.1846 0.5204 0.053 Uiso 1 1 calc R . .
C18A C 0.45491(15) 0.1283(3) 0.18163(17) 0.0521(10) Uani 1 1 d . . .
H18C H 0.4770 0.1564 0.2108 0.063 Uiso 1 1 calc R . .
H18D H 0.4692 0.1481 0.1537 0.063 Uiso 1 1 calc R . .
C19 C 0.09137(13) 0.1276(2) 0.54374(11) 0.0315(7) Uani 1 1 d . . .
C19A C 0.45664(13) 0.0209(3) 0.18562(13) 0.0380(8) Uani 1 1 d . . .
C20 C 0.09759(14) 0.0687(2) 0.58332(12) 0.0364(8) Uani 1 1 d . . .
H20 H 0.0701 0.0279 0.5876 0.044 Uiso 1 1 calc R . .
C20A C 0.49852(13) -0.0301(3) 0.17620(12) 0.0388(8) Uani 1 1 d . . .
H20A H 0.5262 0.0015 0.1661 0.047 Uiso 1 1 calc R . .
C21 C 0.14393(15) 0.0699(3) 0.61630(12) 0.0402(8) Uani 1 1 d . . .
H21 H 0.1488 0.0311 0.6441 0.048 Uiso 1 1 calc R . .
C21A C 0.49920(14) -0.1276(3) 0.18182(12) 0.0382(8) Uani 1 1 d . . .
H21A H 0.5273 -0.1644 0.1755 0.046 Uiso 1 1 calc R . .
C22 C 0.18346(14) 0.1285(3) 0.60838(12) 0.0387(8) Uani 1 1 d . . .
H22 H 0.2158 0.1307 0.6308 0.046 Uiso 1 1 calc R . .
C22A C 0.45832(13) -0.1707(3) 0.19674(12) 0.0377(8) Uani 1 1 d . . .
H22A H 0.4578 -0.2377 0.2006 0.045 Uiso 1 1 calc R . .
C23 C 0.17535(13) 0.1838(2) 0.56765(11) 0.0330(7) Uani 1 1 d . . .
H23 H 0.2029 0.2228 0.5620 0.040 Uiso 1 1 calc R . .
C23A C 0.41822(13) -0.1155(2) 0.20598(11) 0.0343(7) Uani 1 1 d . . .
H23A H 0.3904 -0.1457 0.2167 0.041 Uiso 1 1 calc R . .
O5' O 0.0938(10) 0.2140(15) 0.2205(7) 0.066(6) Uiso 0.174(9) 1 d P A 2
O6' O 0.1009(7) 0.1586(14) 0.1432(6) 0.040(4) Uiso 0.174(9) 1 d P A 2
O8' O 0.3734(6) 0.2498(13) 0.0140(6) 0.037(4) Uiso 0.174(9) 1 d P A 2
O9' O 0.3885(9) 0.3663(13) 0.0679(7) 0.056(6) Uiso 0.174(9) 1 d P A 2
O10' O 0.4521(8) 0.2720(14) 0.0553(7) 0.052(5) Uiso 0.174(9) 1 d P A 2
C2' C 0.2274(13) 0.525(2) 0.5886(11) 0.063(9) Uiso 0.165(10) 1 d P B 2
H2'1 H 0.1952 0.5582 0.5903 0.094 Uiso 0.165(10) 1 calc PR B 2
H2'2 H 0.2561 0.5705 0.5921 0.094 Uiso 0.165(10) 1 calc PR B 2
H2'3 H 0.2352 0.4776 0.6144 0.094 Uiso 0.165(10) 1 calc PR B 2
C3' C 0.2131(11) 0.552(2) 0.5007(10) 0.056(8) Uiso 0.165(10) 1 d P B 2
H3'1 H 0.1820 0.5900 0.5015 0.084 Uiso 0.165(10) 1 calc PR B 2
H3'2 H 0.2089 0.5208 0.4695 0.084 Uiso 0.165(10) 1 calc PR B 2
H3'3 H 0.2437 0.5941 0.5056 0.084 Uiso 0.165(10) 1 calc PR B 2
C4' C 0.2691(16) 0.420(3) 0.5424(16) 0.088(13) Uiso 0.165(10) 1 d P B 2
H4'1 H 0.2670 0.3888 0.5113 0.131 Uiso 0.165(10) 1 calc PR B 2
H4'2 H 0.2727 0.3714 0.5676 0.131 Uiso 0.165(10) 1 calc PR B 2
H4'3 H 0.2993 0.4624 0.5491 0.131 Uiso 0.165(10) 1 calc PR B 2
C3B C 0.2077(12) -0.079(2) 0.2542(10) 0.038(7) Uiso 0.165(10) 1 d P B 2
H3B1 H 0.1946 -0.0784 0.2194 0.057 Uiso 0.165(10) 1 calc PR B 2
H3B2 H 0.2115 -0.0137 0.2662 0.057 Uiso 0.165(10) 1 calc PR B 2
H3B3 H 0.1830 -0.1132 0.2695 0.057 Uiso 0.165(10) 1 calc PR B 2
C4B C 0.238(3) -0.227(3) 0.248(3) 0.06(2) Uiso 0.165(10) 1 d PD B 2
H4B1 H 0.2660 -0.2708 0.2470 0.095 Uiso 0.165(10) 1 calc PR B 2
H4B2 H 0.2153 -0.2201 0.2163 0.095 Uiso 0.165(10) 1 calc PR B 2
H4B3 H 0.2169 -0.2511 0.2705 0.095 Uiso 0.165(10) 1 calc PR B 2
H1A H 0.1927(16) 0.348(3) 0.3702(16) 0.054(12) Uiso 1 1 d . . .
H1B H 0.1826(19) 0.345(4) 0.4225(19) 0.081(17) Uiso 1 1 d . . .
H1C H 0.365(2) 0.090(4) 0.370(2) 0.099(19) Uiso 1 1 d . . .
H1D H 0.344(2) 0.044(4) 0.309(2) 0.11(2) Uiso 1 1 d . . .
H11E H 0.019(2) 0.043(4) 0.235(2) 0.11(2) Uiso 1 1 d . . .

loop_
_atom_site_aniso_label
_atom_site_aniso_U_11
_atom_site_aniso_U_22
_atom_site_aniso_U_33
_atom_site_aniso_U_23
_atom_site_aniso_U_13
_atom_site_aniso_U_12
Zn1 0.02573(19) 0.0419(2) 0.02334(18) 0.00343(16) 0.00179(14) -0.00182(16)
Zn2 0.0289(2) 0.0332(2) 0.0449(2) -0.00026(17) 0.01044(17) -0.00314(16)
Cl1 0.0430(5) 0.0540(5) 0.0284(4) -0.0024(4) 0.0028(3) 0.0167(4)
Cl2 0.0391(5) 0.0511(5) 0.0431(5) 0.0065(4) 0.0138(4) -0.0065(4)
O1 0.0360(13) 0.0429(14) 0.0322(12) 0.0051(10) 0.0033(10) -0.0080(11)
O1A 0.0392(14) 0.0457(14) 0.0292(12) -0.0063(10) 0.0094(10) -0.0105(11)
O2 0.0393(14) 0.0427(14) 0.0457(14) -0.0021(11) 0.0118(12) 0.0056(11)
O2A 0.0358(13) 0.0432(13) 0.0285(12) -0.0048(10) 0.0069(10) -0.0061(11)
O3 0.077(2) 0.122(3) 0.0485(18) 0.0061(19) 0.0001(16) 0.064(2)
O4 0.094(3) 0.080(3) 0.093(3) -0.006(2) 0.005(2) -0.011(2)
O5 0.081(4) 0.093(3) 0.047(2) -0.011(2) 0.018(2) 0.048(3)
O6 0.044(2) 0.077(3) 0.061(3) 0.025(2) -0.0077(18) -0.001(2)
O7 0.0565(18) 0.0695(19) 0.0517(16) 0.0218(15) 0.0195(14) -0.0038(15)
O8 0.323(13) 0.045(3) 0.109(5) -0.007(3) 0.088(6) 0.010(5)
O9 0.058(3) 0.187(6) 0.143(5) 0.107(5) 0.063(4) 0.051(4)
O10 0.085(4) 0.170(7) 0.058(3) 0.046(4) -0.020(2) -0.062(4)
O11 0.095(4) 0.051(3) 0.134(5) 0.000 0.061(4) 0.000
N1 0.047(2) 0.075(3) 0.0326(17) 0.0073(18) 0.0132(15) -0.0126(18)
N1A 0.059(2) 0.055(2) 0.0435(19) -0.0081(17) 0.0042(17) -0.0017(17)
N2 0.0316(15) 0.0461(17) 0.0245(13) 0.0022(12) 0.0015(11) 0.0007(13)
N2A 0.0285(16) 0.0331(16) 0.070(2) -0.0025(15) 0.0134(15) 0.0016(12)
N3 0.0342(16) 0.063(2) 0.0235(14) -0.0012(13) 0.0034(12) -0.0118(14)
N3A 0.0393(18) 0.0433(18) 0.071(2) 0.0162(17) 0.0220(16) 0.0027(14)
N4 0.0336(16) 0.065(2) 0.0259(14) 0.0018(14) 0.0014(12) 0.0083(15)
N4A 0.0399(17) 0.0352(16) 0.0466(17) 0.0069(13) 0.0146(14) 0.0033(13)
N5 0.0284(14) 0.0352(15) 0.0250(13) 0.0012(11) 0.0035(11) -0.0015(11)
N5A 0.0272(14) 0.0352(15) 0.0377(15) -0.0018(12) 0.0062(12) -0.0026(12)
C1 0.036(2) 0.039(2) 0.058(2) -0.0080(18) 0.0039(17) -0.0029(16)
C1A 0.0363(19) 0.048(2) 0.0378(19) 0.0101(16) 0.0145(15) 0.0025(16)
C2 0.057(4) 0.113(6) 0.080(5) -0.015(4) -0.020(3) -0.011(4)
C2A 0.084(3) 0.056(3) 0.046(2) 0.017(2) 0.008(2) -0.005(2)
C3 0.068(4) 0.032(3) 0.219(12) -0.002(4) 0.009(5) -0.008(3)
C3A 0.060(4) 0.074(4) 0.078(5) 0.026(4) 0.046(4) 0.020(3)
C4 0.066(4) 0.107(6) 0.130(7) -0.061(6) 0.055(5) -0.055(4)
C4A 0.081(7) 0.081(7) 0.059(6) 0.008(4) 0.021(4) -0.052(5)
C5 0.0352(19) 0.0291(17) 0.0366(18) 0.0046(14) 0.0004(15) 0.0061(14)
C5A 0.0256(16) 0.0357(17) 0.0283(16) 0.0032(13) 0.0046(13) -0.0011(13)
C6 0.0298(17) 0.054(2) 0.0262(16) 0.0104(15) 0.0044(13) 0.0095(16)
C6A 0.0295(18) 0.049(2) 0.048(2) -0.0120(18) 0.0064(16) 0.0070(16)
C7 0.048(2) 0.064(3) 0.0295(18) 0.0115(17) 0.0128(16) 0.020(2)
C7A 0.044(2) 0.064(3) 0.075(3) -0.035(2) 0.015(2) -0.003(2)
C8 0.068(3) 0.057(3) 0.0287(18) 0.0027(17) 0.0085(18) 0.021(2)
C8A 0.053(3) 0.063(3) 0.121(5) -0.048(3) 0.041(3) -0.011(2)
C9 0.063(3) 0.050(2) 0.0305(18) -0.0018(17) 0.0025(18) 0.0051(19)
C9A 0.042(2) 0.046(2) 0.132(5) -0.029(3) 0.042(3) -0.0110(19)
C10 0.043(2) 0.051(2) 0.0237(16) 0.0019(15) 0.0005(14) 0.0012(17)
C10A 0.040(2) 0.041(2) 0.087(3) -0.006(2) 0.029(2) 0.0024(17)
C11 0.056(2) 0.054(2) 0.0284(17) -0.0036(16) 0.0028(16) -0.0183(19)
C11A 0.041(2) 0.035(2) 0.113(4) 0.020(2) 0.035(2) 0.0029(17)
C12 0.0286(19) 0.090(3) 0.0307(18) 0.0025(19) -0.0020(15) -0.0099(19)
C12A 0.058(3) 0.081(3) 0.077(3) 0.040(3) 0.040(3) 0.012(2)
C13 0.0319(19) 0.089(3) 0.0196(16) 0.0006(18) 0.0015(14) 0.0080(19)
C13A 0.048(2) 0.055(2) 0.057(2) 0.017(2) 0.0186(19) 0.0061(19)
C14 0.037(2) 0.129(5) 0.0274(19) -0.003(2) 0.0005(16) 0.025(3)
C14A 0.067(3) 0.071(3) 0.055(3) 0.026(2) 0.016(2) 0.013(2)
C15 0.064(3) 0.131(5) 0.035(2) -0.008(3) -0.002(2) 0.055(3)
C15A 0.061(3) 0.051(2) 0.053(2) 0.009(2) 0.000(2) 0.007(2)
C16 0.084(4) 0.085(3) 0.034(2) -0.002(2) 0.000(2) 0.045(3)
C16A 0.043(2) 0.0343(19) 0.055(2) 0.0007(17) 0.0034(18) -0.0009(16)
C17 0.057(3) 0.064(3) 0.0336(19) 0.0020(18) 0.0003(18) 0.021(2)
C17A 0.039(2) 0.0304(17) 0.046(2) -0.0023(15) 0.0107(16) -0.0024(15)
C18 0.037(2) 0.066(3) 0.0281(17) 0.0033(17) 0.0049(14) -0.0190(18)
C18A 0.039(2) 0.046(2) 0.078(3) 0.009(2) 0.027(2) -0.0011(17)
C19 0.0388(19) 0.0315(17) 0.0255(15) -0.0045(13) 0.0095(13) -0.0053(14)
C19A 0.0287(18) 0.040(2) 0.045(2) -0.0009(16) 0.0077(15) -0.0037(15)
C20 0.048(2) 0.0329(17) 0.0324(17) -0.0009(14) 0.0175(15) -0.0008(15)
C20A 0.0293(18) 0.050(2) 0.0371(18) 0.0022(16) 0.0073(14) -0.0007(15)
C21 0.050(2) 0.0395(19) 0.0337(18) 0.0112(15) 0.0148(16) 0.0115(17)
C21A 0.0347(19) 0.046(2) 0.0319(17) -0.0020(15) 0.0027(14) 0.0082(15)
C22 0.0365(19) 0.045(2) 0.0334(18) 0.0110(15) 0.0053(14) 0.0136(16)
C22A 0.0353(19) 0.0397(19) 0.0350(18) -0.0004(15) 0.0006(14) 0.0034(15)
C23 0.0279(17) 0.0392(18) 0.0306(16) 0.0047(14) 0.0032(13) 0.0049(14)
C23A 0.0294(17) 0.0390(19) 0.0320(17) 0.0004(14) 0.0010(13) -0.0005(14)

loop_
_atom_type_symbol
_atom_type_description
_atom_type_scat_dispersion_real
_atom_type_scat_dispersion_imag
_atom_type_scat_source
C C 0.0033 0.0016 'International Tables Vol C Tables 4.2.6.8 and 6.1.1.4'
H H 0.0000 0.0000 'International Tables Vol C Tables 4.2.6.8 and 6.1.1.4'
N N 0.0061 0.0033 'International Tables Vol C Tables 4.2.6.8 and 6.1.1.4'
O O 0.0106 0.0060 'International Tables Vol C Tables 4.2.6.8 and 6.1.1.4'
Cl Cl 0.1484 0.1585 'International Tables Vol C Tables 4.2.6.8 and 6.1.1.4'
Zn Zn 0.2839 1.4301 'International Tables Vol C Tables 4.2.6.8 and 6.1.1.4'

loop_
_geom_angle_atom_site_label_1
_geom_angle_atom_site_label_2
_geom_angle_atom_site_label_3
_geom_angle
_geom_angle_site_symmetry_1
_geom_angle_site_symmetry_3
_geom_angle_publ_flag
O1 Zn1 N2 104.11(11) . . ?
O1 Zn1 N5 99.56(10) . . ?
N2 Zn1 N5 114.88(11) . . ?
O1 Zn1 N4 99.54(12) . . ?
N2 Zn1 N4 107.15(11) . . ?
N5 Zn1 N4 127.30(11) . . ?
O1 Zn1 N3 175.93(10) . . ?
N2 Zn1 N3 79.94(11) . . ?
N5 Zn1 N3 78.09(10) . . ?
N4 Zn1 N3 79.52(13) . . ?
O1A Zn2 N4A 101.57(11) . . ?
O1A Zn2 N5A 106.22(11) . . ?
N4A Zn2 N5A 119.19(11) . . ?
O1A Zn2 N2A 96.62(11) . . ?
N4A Zn2 N2A 117.11(12) . . ?
N5A Zn2 N2A 111.97(11) . . ?
O1A Zn2 N3A 175.20(12) . . ?
N4A Zn2 N3A 78.67(12) . . ?
N5A Zn2 N3A 77.59(11) . . ?
N2A Zn2 N3A 79.12(13) . . ?
O6' Cl1 O3 96.6(8) . . ?
O6' Cl1 O5 141.3(8) . . ?
O3 Cl1 O5 111.7(2) . . ?
O6' Cl1 O6 32.0(7) . . ?
O3 Cl1 O6 112.1(2) . . ?
O5 Cl1 O6 110.0(3) . . ?
O6' Cl1 O4 89.5(7) . . ?
O3 Cl1 O4 108.9(2) . . ?
O5 Cl1 O4 104.8(3) . . ?
O6 Cl1 O4 109.0(3) . . ?
O6' Cl1 O5' 115.1(11) . . ?
O3 Cl1 O5' 93.9(9) . . ?
O5 Cl1 O5' 40.2(9) . . ?
O6 Cl1 O5' 85.6(9) . . ?
O4 Cl1 O5' 144.6(10) . . ?
O8' Cl2 O9' 109.5(10) . . ?
O8' Cl2 O10 133.9(7) . . ?
O9' Cl2 O10 68.2(9) . . ?
O8' Cl2 O8 38.4(6) . . ?
O9' Cl2 O8 133.3(8) . . ?
O10 Cl2 O8 107.9(5) . . ?
O8' Cl2 O9 74.1(7) . . ?
O9' Cl2 O9 42.3(8) . . ?
O10 Cl2 O9 109.2(4) . . ?
O8 Cl2 O9 110.2(5) . . ?
O8' Cl2 O7 111.9(7) . . ?
O9' Cl2 O7 114.8(8) . . ?
O10 Cl2 O7 109.9(2) . . ?
O8 Cl2 O7 110.1(3) . . ?
O9 Cl2 O7 109.5(2) . . ?
O8' Cl2 O10' 101.8(10) . . ?
O9' Cl2 O10' 103.4(11) . . ?
O10 Cl2 O10' 41.7(7) . . ?
O8 Cl2 O10' 67.7(8) . . ?
O9 Cl2 O10' 133.7(8) . . ?
O7 Cl2 O10' 114.4(8) . . ?
C5 O1 Zn1 118.2(2) . . ?
C5A O1A Zn2 120.5(2) . . ?
C6 N1 H1A 118(3) . . ?
C6 N1 H1B 123(3) . . ?
H1A N1 H1B 119(4) . . ?
C6A N1A H1C 121(3) . . ?
C6A N1A H1D 116(3) . . ?
H1C N1A H1D 121(4) . . ?
C6 N2 C10 118.8(3) . . ?
C6 N2 Zn1 126.8(2) . . ?
C10 N2 Zn1 114.0(2) . . ?
C10A N2A C6A 120.2(4) . . ?
C10A N2A Zn2 112.6(3) . . ?
C6A N2A Zn2 126.8(3) . . ?
C11 N3 C18 111.5(3) . . ?
C11 N3 C12 112.7(3) . . ?
C18 N3 C12 112.6(3) . . ?
C11 N3 Zn1 104.4(2) . . ?
C18 N3 Zn1 106.7(2) . . ?
C12 N3 Zn1 108.4(2) . . ?
C12A N3A C18A 110.9(3) . . ?
C12A N3A C11A 115.8(4) . . ?
C18A N3A C11A 111.7(3) . . ?
C12A N3A Zn2 105.2(2) . . ?
C18A N3A Zn2 108.7(2) . . ?
C11A N3A Zn2 103.8(2) . . ?
C13 N4 C17 119.5(4) . . ?
C13 N4 Zn1 115.9(3) . . ?
C17 N4 Zn1 124.5(3) . . ?
C13A N4A C17A 118.8(3) . . ?
C13A N4A Zn2 115.4(3) . . ?
C17A N4A Zn2 125.8(2) . . ?
C23 N5 C19 118.5(3) . . ?
C23 N5 Zn1 125.6(2) . . ?
C19 N5 Zn1 115.9(2) . . ?
C19A N5A C23A 118.1(3) . . ?
C19A N5A Zn2 117.0(2) . . ?
C23A N5A Zn2 124.8(2) . . ?
C4' C1 C3 141.5(17) . . ?
C4' C1 C2' 107(2) . . ?
C3 C1 C2' 66.4(13) . . ?
C4' C1 C4 40.0(16) . . ?
C3 C1 C4 113.6(6) . . ?
C2' C1 C4 130.2(13) . . ?
C4' C1 C5 109.3(17) . . ?
C3 C1 C5 107.6(4) . . ?
C2' C1 C5 114.3(12) . . ?
C4 C1 C5 112.6(4) . . ?
C4' C1 C2 70.6(17) . . ?
C3 C1 C2 108.4(5) . . ?
C2' C1 C2 42.4(12) . . ?
C4 C1 C2 107.4(5) . . ?
C5 C1 C2 107.1(4) . . ?
C4' C1 C3' 111(2) . . ?
C3 C1 C3' 46.5(11) . . ?
C2' C1 C3' 108.9(16) . . ?
C4 C1 C3' 72.1(12) . . ?
C5 C1 C3' 106.5(11) . . ?
C2 C1 C3' 143.3(12) . . ?
C4A C1A C3B 92.8(13) . . ?
C4A C1A C2A 109.9(8) . . ?
C3B C1A C2A 128.4(11) . . ?
C4A C1A C5A 110.2(7) . . ?
C3B C1A C5A 104.5(12) . . ?
C2A C1A C5A 109.4(3) . . ?
C4A C1A C4B 6(4) . . ?
C3B C1A C4B 94(3) . . ?
C2A C1A C4B 105(4) . . ?
C5A C1A C4B 116(3) . . ?
C4A C1A C3A 114.0(8) . . ?
C3B C1A C3A 25.4(9) . . ?
C2A C1A C3A 105.6(4) . . ?
C5A C1A C3A 107.5(3) . . ?
C4B C1A C3A 114(3) . . ?
C1 C2 H2A 109.5 . . ?
C1 C2 H2B 109.5 . . ?
C1 C2 H2C 109.5 . . ?
C1A C2A H2A1 109.5 . . ?
C1A C2A H2A2 109.5 . . ?
H2A1 C2A H2A2 109.5 . . ?
C1A C2A H2A3 109.5 . . ?
H2A1 C2A H2A3 109.5 . . ?
H2A2 C2A H2A3 109.5 . . ?
C1 C3 H3A 109.5 . . ?
C1 C3 H3B 109.5 . . ?
C1 C3 H3C 109.5 . . ?
C1A C3A H3A1 109.5 . . ?
C1A C3A H3A2 109.5 . . ?
C1A C3A H3A3 109.5 . . ?
C1 C4 H4A 109.5 . . ?
C1 C4 H4B 109.5 . . ?
C1 C4 H4C 109.5 . . ?
C1A C4A H4A1 109.5 . . ?
C1A C4A H4A2 109.5 . . ?
C1A C4A H4A3 109.5 . . ?
O2 C5 O1 123.5(3) . . ?
O2 C5 C1 121.2(3) . . ?
O1 C5 C1 115.2(3) . . ?
O2A C5A O1A 122.9(3) . . ?
O2A C5A C1A 121.6(3) . . ?
O1A C5A C1A 115.5(3) . . ?
N1 C6 N2 118.3(3) . . ?
N1 C6 C7 121.1(3) . . ?
N2 C6 C7 120.7(4) . . ?
N1A C6A N2A 121.4(3) . . ?
N1A C6A C7A 119.3(4) . . ?
N2A C6A C7A 119.3(4) . . ?
C8 C7 C6 119.9(4) . . ?
C8 C7 H7 120.1 . . ?
C6 C7 H7 120.1 . . ?
C8A C7A C6A 119.2(4) . . ?
C8A C7A H7A 120.4 . . ?
C6A C7A H7A 120.4 . . ?
C7 C8 C9 119.5(4) . . ?
C7 C8 H8 120.3 . . ?
C9 C8 H8 120.3 . . ?
C7A C8A C9A 122.1(4) . . ?
C7A C8A H8A 118.9 . . ?
C9A C8A H8A 118.9 . . ?
C10 C9 C8 118.5(4) . . ?
C10 C9 H9 120.8 . . ?
C8 C9 H9 120.8 . . ?
C8A C9A C10A 116.2(4) . . ?
C8A C9A H9A 121.9 . . ?
C10A C9A H9A 121.9 . . ?
N2 C10 C9 122.7(4) . . ?
N2 C10 C11 115.7(3) . . ?
C9 C10 C11 121.6(4) . . ?
N2A C10A C9A 122.8(5) . . ?
N2A C10A C11A 116.7(4) . . ?
C9A C10A C11A 120.4(4) . . ?
N3 C11 C10 111.1(3) . . ?
N3 C11 H11A 109.4 . . ?
C10 C11 H11A 109.4 . . ?
N3 C11 H11B 109.4 . . ?
C10 C11 H11B 109.4 . . ?
H11A C11 H11B 108.0 . . ?
C10A C11A N3A 111.3(3) . . ?
C10A C11A H11C 109.4 . . ?
N3A C11A H11C 109.4 . . ?
C10A C11A H11D 109.4 . . ?
N3A C11A H11D 109.4 . . ?
H11C C11A H11D 108.0 . . ?
N3 C12 C13 112.0(3) . . ?
N3 C12 H12A 109.2 . . ?
C13 C12 H12A 109.2 . . ?
N3 C12 H12B 109.2 . . ?
C13 C12 H12B 109.2 . . ?
H12A C12 H12B 107.9 . . ?
N3A C12A C13A 111.4(3) . . ?
N3A C12A H12C 109.4 . . ?
C13A C12A H12C 109.4 . . ?
N3A C12A H12D 109.4 . . ?
C13A C12A H12D 109.4 . . ?
H12C C12A H12D 108.0 . . ?
N4 C13 C14 121.2(5) . . ?
N4 C13 C12 117.1(3) . . ?
C14 C13 C12 121.6(4) . . ?
N4A C13A C14A 121.6(4) . . ?
N4A C13A C12A 115.8(4) . . ?
C14A C13A C12A 122.6(4) . . ?
C15 C14 C13 118.7(5) . . ?
C15 C14 H14 120.6 . . ?
C13 C14 H14 120.6 . . ?
C15A C14A C13A 119.0(4) . . ?
C15A C14A H14A 120.5 . . ?
C13A C14A H14A 120.5 . . ?
C16 C15 C14 119.9(4) . . ?
C16 C15 H15 120.0 . . ?
C14 C15 H15 120.0 . . ?
C16A C15A C14A 119.2(4) . . ?
C16A C15A H15A 120.4 . . ?
C14A C15A H15A 120.4 . . ?
C15 C16 C17 118.7(5) . . ?
C15 C16 H16 120.7 . . ?
C17 C16 H16 120.7 . . ?
C15A C16A C17A 119.0(4) . . ?
C15A C16A H16A 120.5 . . ?
C17A C16A H16A 120.5 . . ?
N4 C17 C16 121.9(5) . . ?
N4 C17 H17 119.1 . . ?
C16 C17 H17 119.1 . . ?
N4A C17A C16A 122.3(4) . . ?
N4A C17A H17A 118.9 . . ?
C16A C17A H17A 118.9 . . ?
N3 C18 C19 110.3(3) . . ?
N3 C18 H18A 109.6 . . ?
C19 C18 H18A 109.6 . . ?
N3 C18 H18B 109.6 . . ?
C19 C18 H18B 109.6 . . ?
H18A C18 H18B 108.1 . . ?
N3A C18A C19A 111.4(3) . . ?
N3A C18A H18C 109.3 . . ?
C19A C18A H18C 109.3 . . ?
N3A C18A H18D 109.3 . . ?
C19A C18A H18D 109.3 . . ?
H18C C18A H18D 108.0 . . ?
N5 C19 C20 122.1(3) . . ?
N5 C19 C18 116.0(3) . . ?
C20 C19 C18 121.8(3) . . ?
N5A C19A C20A 122.6(3) . . ?
N5A C19A C18A 116.5(3) . . ?
C20A C19A C18A 120.9(3) . . ?
C21 C20 C19 119.2(3) . . ?
C21 C20 H20 120.4 . . ?
C19 C20 H20 120.4 . . ?
C21A C20A C19A 118.9(3) . . ?
C21A C20A H20A 120.6 . . ?
C19A C20A H20A 120.6 . . ?
C20 C21 C22 118.9(3) . . ?
C20 C21 H21 120.6 . . ?
C22 C21 H21 120.6 . . ?
C22A C21A C20A 118.7(3) . . ?
C22A C21A H21A 120.6 . . ?
C20A C21A H21A 120.6 . . ?
C23 C22 C21 119.2(3) . . ?
C23 C22 H22 120.4 . . ?
C21 C22 H22 120.4 . . ?
C21A C22A C23A 119.4(3) . . ?
C21A C22A H22A 120.3 . . ?
C23A C22A H22A 120.3 . . ?
N5 C23 C22 122.1(3) . . ?
N5 C23 H23 119.0 . . ?
C22 C23 H23 119.0 . . ?
N5A C23A C22A 122.3(3) . . ?
N5A C23A H23A 118.8 . . ?
C22A C23A H23A 118.8 . . ?
C1 C2' H2'1 109.5 . . ?
C1 C2' H2'2 109.5 . . ?
H2'1 C2' H2'2 109.5 . . ?
C1 C2' H2'3 109.5 . . ?
H2'1 C2' H2'3 109.5 . . ?
H2'2 C2' H2'3 109.5 . . ?
C1 C3' H3'1 109.5 . . ?
C1 C3' H3'2 109.5 . . ?
H3'1 C3' H3'2 109.5 . . ?
C1 C3' H3'3 109.5 . . ?
H3'1 C3' H3'3 109.5 . . ?
H3'2 C3' H3'3 109.5 . . ?
C1 C4' H4'1 109.5 . . ?
C1 C4' H4'2 109.5 . . ?
H4'1 C4' H4'2 109.5 . . ?
C1 C4' H4'3 109.5 . . ?
H4'1 C4' H4'3 109.5 . . ?
H4'2 C4' H4'3 109.5 . . ?
C1A C3B H3B1 109.5 . . ?
C1A C3B H3B2 109.5 . . ?
H3B1 C3B H3B2 109.5 . . ?
C1A C3B H3B3 109.5 . . ?
H3B1 C3B H3B3 109.5 . . ?
H3B2 C3B H3B3 109.5 . . ?
C1A C4B H4B1 109.5 . . ?
C1A C4B H4B2 109.5 . . ?
H4B1 C4B H4B2 109.5 . . ?
C1A C4B H4B3 109.5 . . ?
H4B1 C4B H4B3 109.5 . . ?
H4B2 C4B H4B3 109.5 . . ?

loop_
_geom_bond_atom_site_label_1
_geom_bond_atom_site_label_2
_geom_bond_distance
_geom_bond_site_symmetry_2
_geom_bond_publ_flag
Zn1 O1 1.980(2) . ?
Zn1 N2 2.082(3) . ?
Zn1 N5 2.092(3) . ?
Zn1 N4 2.092(3) . ?
Zn1 N3 2.189(3) . ?
Zn2 O1A 1.960(2) . ?
Zn2 N4A 2.092(3) . ?
Zn2 N5A 2.102(3) . ?
Zn2 N2A 2.159(3) . ?
Zn2 N3A 2.203(3) . ?
Cl1 O6' 1.385(17) . ?
Cl1 O3 1.415(3) . ?
Cl1 O5 1.424(4) . ?
Cl1 O6 1.433(4) . ?
Cl1 O4 1.438(4) . ?
Cl1 O5' 1.44(2) . ?
Cl2 O8' 1.349(17) . ?
Cl2 O9' 1.379(18) . ?
Cl2 O10 1.380(4) . ?
Cl2 O8 1.389(5) . ?
Cl2 O9 1.393(4) . ?
Cl2 O7 1.433(3) . ?
Cl2 O10' 1.453(19) . ?
O1 C5 1.291(4) . ?
O1A C5A 1.291(4) . ?
O2 C5 1.236(4) . ?
O2A C5A 1.229(4) . ?
O11 H11E 0.91(5) . ?
N1 C6 1.339(5) . ?
N1 H1A 0.92(4) . ?
N1 H1B 0.91(5) . ?
N1A C6A 1.328(5) . ?
N1A H1C 1.03(6) . ?
N1A H1D 1.08(6) . ?
N2 C6 1.342(4) . ?
N2 C10 1.363(5) . ?
N2A C10A 1.349(5) . ?
N2A C6A 1.349(5) . ?
N3 C11 1.468(5) . ?
N3 C18 1.472(4) . ?
N3 C12 1.480(5) . ?
N3A C12A 1.457(6) . ?
N3A C18A 1.465(5) . ?
N3A C11A 1.496(5) . ?
N4 C13 1.341(5) . ?
N4 C17 1.348(5) . ?
N4A C13A 1.335(5) . ?
N4A C17A 1.347(4) . ?
N5 C23 1.341(4) . ?
N5 C19 1.343(4) . ?
N5A C19A 1.336(4) . ?
N5A C23A 1.346(4) . ?
C1 C4' 1.48(4) . ?
C1 C3 1.491(7) . ?
C1 C2' 1.50(3) . ?
C1 C4 1.507(7) . ?
C1 C5 1.531(5) . ?
C1 C2 1.551(7) . ?
C1 C3' 1.56(3) . ?
C1A C4A 1.514(8) . ?
C1A C3B 1.52(3) . ?
C1A C2A 1.527(5) . ?
C1A C5A 1.535(5) . ?
C1A C4B 1.54(2) . ?
C1A C3A 1.542(7) . ?
C2 H2A 0.9800 . ?
C2 H2B 0.9800 . ?
C2 H2C 0.9800 . ?
C2A H2A1 0.9800 . ?
C2A H2A2 0.9800 . ?
C2A H2A3 0.9800 . ?
C3 H3A 0.9800 . ?
C3 H3B 0.9800 . ?
C3 H3C 0.9800 . ?
C3A H3A1 0.9800 . ?
C3A H3A2 0.9800 . ?
C3A H3A3 0.9800 . ?
C4 H4A 0.9800 . ?
C4 H4B 0.9800 . ?
C4 H4C 0.9800 . ?
C4A H4A1 0.9800 . ?
C4A H4A2 0.9800 . ?
C4A H4A3 0.9800 . ?
C6 C7 1.412(5) . ?
C6A C7A 1.426(5) . ?
C7 C8 1.363(6) . ?
C7 H7 0.9500 . ?
C7A C8A 1.348(6) . ?
C7A H7A 0.9500 . ?
C8 C9 1.393(6) . ?
C8 H8 0.9500 . ?
C8A C9A 1.390(6) . ?
C8A H8A 0.9500 . ?
C9 C10 1.374(5) . ?
C9 H9 0.9500 . ?
C9A C10A 1.398(6) . ?
C9A H9A 0.9500 . ?
C10 C11 1.507(5) . ?
C10A C11A 1.478(7) . ?
C11 H11A 0.9900 . ?
C11 H11B 0.9900 . ?
C11A H11C 0.9900 . ?
C11A H11D 0.9900 . ?
C12 C13 1.502(6) . ?
C12 H12A 0.9900 . ?
C12 H12B 0.9900 . ?
C12A C13A 1.523(6) . ?
C12A H12C 0.9900 . ?
C12A H12D 0.9900 . ?
C13 C14 1.396(6) . ?
C13A C14A 1.393(6) . ?
C14 C15 1.380(8) . ?
C14 H14 0.9500 . ?
C14A C15A 1.382(6) . ?
C14A H14A 0.9500 . ?
C15 C16 1.377(8) . ?
C15 H15 0.9500 . ?
C15A C16A 1.369(6) . ?
C15A H15A 0.9500 . ?
C16 C17 1.381(6) . ?
C16 H16 0.9500 . ?
C16A C17A 1.380(5) . ?
C16A H16A 0.9500 . ?
C17 H17 0.9500 . ?
C17A H17A 0.9500 . ?
C18 C19 1.511(5) . ?
C18 H18A 0.9900 . ?
C18 H18B 0.9900 . ?
C18A C19A 1.515(5) . ?
C18A H18C 0.9900 . ?
C18A H18D 0.9900 . ?
C19 C20 1.384(5) . ?
C19A C20A 1.388(5) . ?
C20 C21 1.372(5) . ?
C20 H20 0.9500 . ?
C20A C21A 1.380(5) . ?
C20A H20A 0.9500 . ?
C21 C22 1.382(5) . ?
C21 H21 0.9500 . ?
C21A C22A 1.377(5) . ?
C21A H21A 0.9500 . ?
C22 C23 1.378(5) . ?
C22 H22 0.9500 . ?
C22A C23A 1.379(5) . ?
C22A H22A 0.9500 . ?
C23 H23 0.9500 . ?
C23A H23A 0.9500 . ?
C2' H2'1 0.9800 . ?
C2' H2'2 0.9800 . ?
C2' H2'3 0.9800 . ?
C3' H3'1 0.9800 . ?
C3' H3'2 0.9800 . ?
C3' H3'3 0.9800 . ?
C4' H4'1 0.9800 . ?
C4' H4'2 0.9800 . ?
C4' H4'3 0.9800 . ?
C3B H3B1 0.9800 . ?
C3B H3B2 0.9800 . ?
C3B H3B3 0.9800 . ?
C4B H4B1 0.9800 . ?
C4B H4B2 0.9800 . ?
C4B H4B3 0.9800 . ?

loop_
_geom_hbond_atom_site_label_D
_geom_hbond_atom_site_label_H
_geom_hbond_atom_site_label_A
_geom_hbond_distance_DH
_geom_hbond_distance_HA
_geom_hbond_distance_DA
_geom_hbond_angle_DHA
_geom_hbond_site_symmetry_A
N1 H1B O1 0.91(5) 2.05(5) 2.896(4) 156(5) .
N1 H1A O2A 0.92(4) 2.04(5) 2.939(4) 166(4) 4
N1A H1D O1A 1.08(6) 1.76(6) 2.784(4) 158(5) .
N1A H1C O2 1.03(6) 2.15(6) 3.184(5) 177(5) 7_556
O11 H11E O5 0.91(5) 2.26(6) 3.130(8) 158(5) .

loop_
_geom_torsion_atom_site_label_1
_geom_torsion_atom_site_label_2
_geom_torsion_atom_site_label_3
_geom_torsion_atom_site_label_4
_geom_torsion
_geom_torsion_site_symmetry_1
_geom_torsion_site_symmetry_2
_geom_torsion_site_symmetry_3
_geom_torsion_site_symmetry_4
_geom_torsion_publ_flag
N2 Zn1 O1 C5 -173.8(2) . . . . ?
N5 Zn1 O1 C5 -54.9(2) . . . . ?
N4 Zn1 O1 C5 75.7(2) . . . . ?
N3 Zn1 O1 C5 -0.5(17) . . . . ?
N4A Zn2 O1A C5A 60.0(3) . . . . ?
N5A Zn2 O1A C5A -65.4(3) . . . . ?
N2A Zn2 O1A C5A 179.4(2) . . . . ?
N3A Zn2 O1A C5A 152.4(13) . . . . ?
O1 Zn1 N2 C6 -19.9(3) . . . . ?
N5 Zn1 N2 C6 -127.6(3) . . . . ?
N4 Zn1 N2 C6 85.0(3) . . . . ?
N3 Zn1 N2 C6 160.6(3) . . . . ?
O1 Zn1 N2 C10 167.7(2) . . . . ?
N5 Zn1 N2 C10 59.9(3) . . . . ?
N4 Zn1 N2 C10 -87.4(2) . . . . ?
N3 Zn1 N2 C10 -11.8(2) . . . . ?
O1A Zn2 N2A C10A -168.5(3) . . . . ?
N4A Zn2 N2A C10A -61.9(3) . . . . ?
N5A Zn2 N2A C10A 81.0(3) . . . . ?
N3A Zn2 N2A C10A 9.3(3) . . . . ?
O1A Zn2 N2A C6A 18.4(3) . . . . ?
N4A Zn2 N2A C6A 125.0(3) . . . . ?
N5A Zn2 N2A C6A -92.1(3) . . . . ?
N3A Zn2 N2A C6A -163.8(3) . . . . ?
O1 Zn1 N3 C11 -144.6(15) . . . . ?
N2 Zn1 N3 C11 28.8(2) . . . . ?
N5 Zn1 N3 C11 -89.5(2) . . . . ?
N4 Zn1 N3 C11 138.5(2) . . . . ?
O1 Zn1 N3 C18 -26.4(17) . . . . ?
N2 Zn1 N3 C18 147.0(3) . . . . ?
N5 Zn1 N3 C18 28.6(2) . . . . ?
N4 Zn1 N3 C18 -103.3(3) . . . . ?
O1 Zn1 N3 C12 95.1(15) . . . . ?
N2 Zn1 N3 C12 -91.6(2) . . . . ?
N5 Zn1 N3 C12 150.1(2) . . . . ?
N4 Zn1 N3 C12 18.2(2) . . . . ?
O1A Zn2 N3A C12A -122.6(13) . . . . ?
N4A Zn2 N3A C12A -29.2(3) . . . . ?
N5A Zn2 N3A C12A 94.4(3) . . . . ?
N2A Zn2 N3A C12A -149.9(3) . . . . ?
O1A Zn2 N3A C18A 118.6(13) . . . . ?
N4A Zn2 N3A C18A -148.0(3) . . . . ?
N5A Zn2 N3A C18A -24.4(3) . . . . ?
N2A Zn2 N3A C18A 91.2(3) . . . . ?
O1A Zn2 N3A C11A -0.5(15) . . . . ?
N4A Zn2 N3A C11A 92.9(3) . . . . ?
N5A Zn2 N3A C11A -143.5(3) . . . . ?
N2A Zn2 N3A C11A -27.8(2) . . . . ?
O1 Zn1 N4 C13 179.5(2) . . . . ?
N2 Zn1 N4 C13 71.4(3) . . . . ?
N5 Zn1 N4 C13 -70.7(3) . . . . ?
N3 Zn1 N4 C13 -4.5(2) . . . . ?
O1 Zn1 N4 C17 -4.6(3) . . . . ?
N2 Zn1 N4 C17 -112.7(3) . . . . ?
N5 Zn1 N4 C17 105.2(3) . . . . ?
N3 Zn1 N4 C17 171.4(3) . . . . ?
O1A Zn2 N4A C13A -170.2(3) . . . . ?
N5A Zn2 N4A C13A -54.0(3) . . . . ?
N2A Zn2 N4A C13A 86.1(3) . . . . ?
N3A Zn2 N4A C13A 14.7(3) . . . . ?
O1A Zn2 N4A C17A 11.2(3) . . . . ?
N5A Zn2 N4A C17A 127.4(3) . . . . ?
N2A Zn2 N4A C17A -92.5(3) . . . . ?
N3A Zn2 N4A C17A -163.9(3) . . . . ?
O1 Zn1 N5 C23 -16.9(3) . . . . ?
N2 Zn1 N5 C23 93.6(3) . . . . ?
N4 Zn1 N5 C23 -126.8(3) . . . . ?
N3 Zn1 N5 C23 166.5(3) . . . . ?
O1 Zn1 N5 C19 162.3(2) . . . . ?
N2 Zn1 N5 C19 -87.2(2) . . . . ?
N4 Zn1 N5 C19 52.5(3) . . . . ?
N3 Zn1 N5 C19 -14.3(2) . . . . ?
O1A Zn2 N5A C19A -163.7(2) . . . . ?
N4A Zn2 N5A C19A 82.6(3) . . . . ?
N2A Zn2 N5A C19A -59.4(3) . . . . ?
N3A Zn2 N5A C19A 13.3(3) . . . . ?
O1A Zn2 N5A C23A 14.7(3) . . . . ?
N4A Zn2 N5A C23A -99.0(3) . . . . ?
N2A Zn2 N5A C23A 118.9(3) . . . . ?
N3A Zn2 N5A C23A -168.4(3) . . . . ?
Zn1 O1 C5 O2 -5.6(4) . . . . ?
Zn1 O1 C5 C1 175.2(2) . . . . ?
C4' C1 C5 O2 123.6(19) . . . . ?
C3 C1 C5 O2 -67.6(6) . . . . ?
C2' C1 C5 O2 3.9(15) . . . . ?
C4 C1 C5 O2 166.5(6) . . . . ?
C2 C1 C5 O2 48.8(5) . . . . ?
C3' C1 C5 O2 -116.4(13) . . . . ?
C4' C1 C5 O1 -57.2(19) . . . . ?
C3 C1 C5 O1 111.6(6) . . . . ?
C2' C1 C5 O1 -177.0(15) . . . . ?
C4 C1 C5 O1 -14.3(6) . . . . ?
C2 C1 C5 O1 -132.1(4) . . . . ?
C3' C1 C5 O1 62.8(13) . . . . ?
Zn2 O1A C5A O2A 2.0(4) . . . . ?
Zn2 O1A C5A C1A -176.0(2) . . . . ?
C4A C1A C5A O2A 10.5(9) . . . . ?
C3B C1A C5A O2A -88.0(11) . . . . ?
C2A C1A C5A O2A 131.4(4) . . . . ?
C4B C1A C5A O2A 14(4) . . . . ?
C3A C1A C5A O2A -114.3(5) . . . . ?
C4A C1A C5A O1A -171.4(9) . . . . ?
C3B C1A C5A O1A 90.0(11) . . . . ?
C2A C1A C5A O1A -50.5(4) . . . . ?
C4B C1A C5A O1A -168(4) . . . . ?
C3A C1A C5A O1A 63.8(5) . . . . ?
C10 N2 C6 N1 -179.9(3) . . . . ?
Zn1 N2 C6 N1 7.9(5) . . . . ?
C10 N2 C6 C7 -1.1(5) . . . . ?
Zn1 N2 C6 C7 -173.2(2) . . . . ?
C10A N2A C6A N1A 177.2(4) . . . . ?
Zn2 N2A C6A N1A -10.1(5) . . . . ?
C10A N2A C6A C7A -3.4(5) . . . . ?
Zn2 N2A C6A C7A 169.2(3) . . . . ?
N1 C6 C7 C8 -179.8(4) . . . . ?
N2 C6 C7 C8 1.4(5) . . . . ?
N1A C6A C7A C8A -179.3(3) . . . . ?
N2A C6A C7A C8A 1.3(6) . . . . ?
C6 C7 C8 C9 -0.4(6) . . . . ?
C6A C7A C8A C9A 1.2(6) . . . . ?
C7 C8 C9 C10 -0.9(6) . . . . ?
C7A C8A C9A C10A -1.6(6) . . . . ?
C6 N2 C10 C9 -0.2(5) . . . . ?
Zn1 N2 C10 C9 172.9(3) . . . . ?
C6 N2 C10 C11 178.5(3) . . . . ?
Zn1 N2 C10 C11 -8.4(4) . . . . ?
C8 C9 C10 N2 1.2(6) . . . . ?
C8 C9 C10 C11 -177.4(4) . . . . ?
C6A N2A C10A C9A 3.1(6) . . . . ?
Zn2 N2A C10A C9A -170.5(3) . . . . ?
C6A N2A C10A C11A -173.1(3) . . . . ?
Zn2 N2A C10A C11A 13.2(4) . . . . ?
C8A C9A C10A N2A -0.6(6) . . . . ?
C8A C9A C10A C11A 175.6(3) . . . . ?
C18 N3 C11 C10 -155.8(3) . . . . ?
C12 N3 C11 C10 76.4(4) . . . . ?
Zn1 N3 C11 C10 -41.0(3) . . . . ?
N2 C10 C11 N3 35.2(4) . . . . ?
C9 C10 C11 N3 -146.1(3) . . . . ?
N2A C10A C11A N3A -40.0(5) . . . . ?
C9A C10A C11A N3A 143.6(4) . . . . ?
C12A N3A C11A C10A 157.8(3) . . . . ?
C18A N3A C11A C10A -73.8(4) . . . . ?
Zn2 N3A C11A C10A 43.1(4) . . . . ?
C11 N3 C12 C13 -143.4(3) . . . . ?
C18 N3 C12 C13 89.4(4) . . . . ?
Zn1 N3 C12 C13 -28.4(4) . . . . ?
C18A N3A C12A C13A 156.4(4) . . . . ?
C11A N3A C12A C13A -74.9(5) . . . . ?
Zn2 N3A C12A C13A 39.1(4) . . . . ?
C17 N4 C13 C14 -3.4(5) . . . . ?
Zn1 N4 C13 C14 172.8(3) . . . . ?
C17 N4 C13 C12 173.2(3) . . . . ?
Zn1 N4 C13 C12 -10.7(4) . . . . ?
N3 C12 C13 N4 27.1(5) . . . . ?
N3 C12 C13 C14 -156.4(3) . . . . ?
C17A N4A C13A C14A -0.5(6) . . . . ?
Zn2 N4A C13A C14A -179.2(4) . . . . ?
C17A N4A C13A C12A -177.9(4) . . . . ?
Zn2 N4A C13A C12A 3.4(5) . . . . ?
N3A C12A C13A N4A -30.5(6) . . . . ?
N3A C12A C13A C14A 152.1(4) . . . . ?
N4 C13 C14 C15 2.6(6) . . . . ?
C12 C13 C14 C15 -173.8(4) . . . . ?
N4A C13A C14A C15A -1.2(7) . . . . ?
C12A C13A C14A C15A 176.0(5) . . . . ?
C13 C14 C15 C16 0.8(6) . . . . ?
C13A C14A C15A C16A 1.8(7) . . . . ?
C14 C15 C16 C17 -3.1(7) . . . . ?
C14A C15A C16A C17A -0.8(6) . . . . ?
C13 N4 C17 C16 0.9(6) . . . . ?
Zn1 N4 C17 C16 -174.9(3) . . . . ?
C15 C16 C17 N4 2.4(6) . . . . ?
C13A N4A C17A C16A 1.6(5) . . . . ?
Zn2 N4A C17A C16A -179.9(3) . . . . ?
C15A C16A C17A N4A -0.9(6) . . . . ?
C11 N3 C18 C19 75.1(4) . . . . ?
C12 N3 C18 C19 -157.1(3) . . . . ?
Zn1 N3 C18 C19 -38.3(4) . . . . ?
C12A N3A C18A C19A -83.5(4) . . . . ?
C11A N3A C18A C19A 145.7(4) . . . . ?
Zn2 N3A C18A C19A 31.7(4) . . . . ?
C23 N5 C19 C20 -0.6(5) . . . . ?
Zn1 N5 C19 C20 -179.9(2) . . . . ?
C23 N5 C19 C18 175.6(3) . . . . ?
Zn1 N5 C19 C18 -3.7(4) . . . . ?
N3 C18 C19 N5 29.5(4) . . . . ?
N3 C18 C19 C20 -154.3(3) . . . . ?
C23A N5A C19A C20A -0.2(5) . . . . ?
Zn2 N5A C19A C20A 178.3(3) . . . . ?
C23A N5A C19A C18A -177.6(3) . . . . ?
Zn2 N5A C19A C18A 0.8(4) . . . . ?
N3A C18A C19A N5A -22.9(5) . . . . ?
N3A C18A C19A C20A 159.6(3) . . . . ?
N5 C19 C20 C21 1.9(5) . . . . ?
C18 C19 C20 C21 -174.1(3) . . . . ?
N5A C19A C20A C21A 0.6(5) . . . . ?
C18A C19A C20A C21A 177.9(4) . . . . ?
C19 C20 C21 C22 -1.4(5) . . . . ?
C19A C20A C21A C22A -0.2(5) . . . . ?
C20 C21 C22 C23 -0.2(5) . . . . ?
C20A C21A C22A C23A -0.5(5) . . . . ?
C19 N5 C23 C22 -1.1(5) . . . . ?
Zn1 N5 C23 C22 178.1(3) . . . . ?
C21 C22 C23 N5 1.5(5) . . . . ?
C19A N5A C23A C22A -0.6(5) . . . . ?
Zn2 N5A C23A C22A -178.9(2) . . . . ?
C21A C22A C23A N5A 0.9(5) . . . . ?
